data_7009523
loop_
_publ_author_name
'King, Philip J.'
'Knox, Selby A. R.'
'Legge, Matthew S.'
'Orpen, A. Guy'
'Wilkinson, Jon N.'
'Hill, E. Alexander'

_publ_section_title
;
 Transformation of dimethyl acetylenedicarboxylate to
 bis(methylcarboxylate)vinylidene at a diruthenium centre:
 unprecedented 1,2-migration of a CO2Me group
;
_journal_issue 10
_journal_name_full 'Journal of the Chemical Society, Dalton Transactions'
_journal_page_first 1547
_journal_paper_doi 10.1039/b001666g
_journal_year 2000
_chemical_formula_sum 'C24 H26 O7 Ru2'
_chemical_formula_weight 628.59
_chemical_name_systematic
;
 ?
;
_space_group_IT_number 19
_symmetry_cell_setting orthorhombic
_symmetry_space_group_name_Hall 'P 2ac 2ab'
_symmetry_space_group_name_H-M 'P 21 21 21'
_atom_sites_solution_hydrogens geom
_atom_sites_solution_primary direct
_atom_sites_solution_secondary difmap
_audit_creation_method SHELXL
_cell_angle_alpha 90.00
_cell_angle_beta 90.00
_cell_angle_gamma 90.00
_cell_formula_units_Z 4
_cell_length_a 8.500(2)
_cell_length_b 14.877(2)
_cell_length_c 18.743(3)
_cell_measurement_reflns_used 132
_cell_measurement_temperature 173(2)
_cell_volume 2370.1(7)
_computing_cell_refinement 'Siemens SMART'
_computing_data_collection 'Siemens SMART'
_computing_data_reduction 'Siemens SHELXTL'
_computing_molecular_graphics 'Siemens SHELXTL'
_computing_publication_material 'Siemens SHELXTL'
_computing_structure_refinement 'SHELXL-93 (Sheldrick, 1993)'
_computing_structure_solution 'SHELXS-86 (Sheldrick, 1990)'
_diffrn_ambient_temperature 173(2)
_diffrn_measurement_device 'Siemens SMART CCD area detector'
_diffrn_measurement_method 'Frames each covering 0.3 deg in \w'
_diffrn_radiation_monochromator graphite
_diffrn_radiation_source 'fine-focus sealed tube'
_diffrn_radiation_type MoK\a
_diffrn_radiation_wavelength 0.71073
_diffrn_reflns_av_R_equivalents 0.0459
_diffrn_reflns_av_sigmaI/netI 0.0633
_diffrn_reflns_limit_h_max 11
_diffrn_reflns_limit_h_min -11
_diffrn_reflns_limit_k_max 19
_diffrn_reflns_limit_k_min -18
_diffrn_reflns_limit_l_max 24
_diffrn_reflns_limit_l_min -14
_diffrn_reflns_number 15275
_diffrn_reflns_theta_max 27.48
_diffrn_reflns_theta_min 1.75
_diffrn_standards_decay_% 0
_exptl_absorpt_coefficient_mu 1.316
_exptl_absorpt_correction_T_max 0.862
_exptl_absorpt_correction_T_min 0.677
_exptl_absorpt_correction_type multi-scan
_exptl_absorpt_process_details
; 
 G. M. Sheldrick. 
 SADABS: A program for absorption correction with the Siemens SMART 
system; 
 University of G\"ottingen: Germany, 1996.
;
_exptl_crystal_colour orange
_exptl_crystal_density_diffrn 1.762
_exptl_crystal_density_method none
_exptl_crystal_description block
_exptl_crystal_F_000 1256
_exptl_crystal_size_max 0.35
_exptl_crystal_size_mid 0.15
_exptl_crystal_size_min 0.15
_refine_diff_density_max 0.416
_refine_diff_density_min -0.471
_refine_diff_density_rms 0.090
_refine_ls_abs_structure_details 'Flack H D (1983), Acta Cryst. A39, 876-881'
_refine_ls_abs_structure_Flack -0.06(3)
_refine_ls_extinction_method none
_refine_ls_goodness_of_fit_all 0.986
_refine_ls_goodness_of_fit_obs 1.008
_refine_ls_hydrogen_treatment constr
_refine_ls_matrix_type full
_refine_ls_number_parameters 305
_refine_ls_number_reflns 5395
_refine_ls_number_restraints 0
_refine_ls_restrained_S_all 0.986
_refine_ls_restrained_S_obs 1.008
_refine_ls_R_factor_all 0.0522
_refine_ls_R_factor_obs 0.0336
_refine_ls_shift/esd_max 0.002
_refine_ls_shift/esd_mean 0.000
_refine_ls_structure_factor_coef Fsqd
_refine_ls_weighting_details 'w=1/[\s^2^(Fo^2^)+(0.0210P)^2^+0.0000P] where P=(Fo^2^+2Fc^2^)/3'
_refine_ls_weighting_scheme calc
_refine_ls_wR_factor_all 0.0569
_refine_ls_wR_factor_obs 0.0521
_reflns_number_observed 4374
_reflns_number_total 5395
_reflns_observed_criterion >2sigma(I)
_cod_data_source_file b001666g.txt
_cod_data_source_block 4
_cod_depositor_comments
;
The following automatic conversions were performed:
'_symmetry_cell_setting' value 'Orthorhombic' changed to 'orthorhombic'
according to '/home/saulius/struct/CIF-dictionaries/cif_core.dic'
dictionary named 'cif_core.dic' version 2.4.1 from 2010-06-29.

Automatic conversion script
Id: cif_fix_enum 1527 2010-12-29 10:47:43Z saulius 

The following automatic conversions were performed:

'_refine_ls_weighting_scheme' value 'calc
w=1/[\s^2^(Fo^2^)+(0.0210P)^2^+0.0000P] where P=(Fo^2^+2Fc^2^)/3' was
changed to 'calc'. New tag '_refine_ls_weighting_details' was
created. The value of the new tag was set to
'w=1/[\s^2^(Fo^2^)+(0.0210P)^2^+0.0000P] where P=(Fo^2^+2Fc^2^)/3'.

Automatic conversion script
Id: cif_fix_values 3143 2015-03-26 13:38:13Z robertas 
;
_cod_original_cell_volume 2370.1(8)
_cod_original_sg_symbol_H-M P2(1)2(1)2(1)
_cod_database_code 7009523

loop_
_symmetry_equiv_pos_as_xyz
'x, y, z'
'-x+1/2, -y, z+1/2'
'-x, y+1/2, -z+1/2'
'x+1/2, -y+1/2, -z'

loop_
_atom_site_aniso_label
_atom_site_aniso_U_11
_atom_site_aniso_U_22
_atom_site_aniso_U_33
_atom_site_aniso_U_23
_atom_site_aniso_U_13
_atom_site_aniso_U_12
Ru1 0.0207(2) 0.01868(15) 0.0280(2) -0.0018(2) 0.0036(2) -0.00077(14)
Ru2 0.0272(2) 0.0215(2) 0.0293(2) -0.0056(2) 0.0032(2) -0.00423(15)
O1 0.056(2) 0.031(2) 0.048(2) -0.011(2) -0.010(2) 0.007(2)
O2 0.117(3) 0.028(2) 0.034(2) -0.002(2) -0.032(2) 0.007(2)
O3 0.096(3) 0.025(2) 0.076(3) 0.011(2) 0.043(3) 0.004(2)
O4 0.039(2) 0.021(2) 0.046(2) 0.001(2) 0.005(2) 0.0088(14)
O5 0.054(2) 0.046(2) 0.030(2) 0.005(2) -0.002(2) 0.008(2)
O6 0.029(2) 0.046(2) 0.058(2) -0.003(2) 0.004(2) -0.0115(15)
O7 0.030(2) 0.043(2) 0.037(2) 0.003(2) 0.0062(15) -0.003(2)
C1 0.029(2) 0.019(2) 0.031(3) -0.005(2) 0.013(2) -0.005(2)
C2 0.035(2) 0.018(2) 0.026(2) 0.001(2) 0.009(2) -0.002(2)
C3 0.037(3) 0.024(2) 0.028(3) 0.005(2) 0.006(2) -0.001(2)
C4 0.154(6) 0.040(3) 0.049(4) -0.007(3) -0.051(4) 0.007(4)
C5 0.046(3) 0.026(2) 0.025(3) 0.000(2) 0.000(2) -0.003(2)
C6 0.054(3) 0.029(2) 0.058(4) -0.005(3) 0.001(3) 0.015(2)
C7 0.023(2) 0.042(3) 0.034(3) -0.005(2) 0.009(2) 0.007(2)
C8 0.029(3) 0.030(3) 0.063(4) -0.026(3) 0.015(3) -0.004(2)
C9 0.032(2) 0.024(2) 0.054(4) 0.000(3) 0.016(3) 0.008(2)
C10 0.023(2) 0.032(2) 0.038(3) 0.007(2) 0.003(2) 0.007(2)
C11 0.023(2) 0.028(2) 0.029(2) -0.001(2) 0.001(2) 0.005(2)
C12 0.046(3) 0.092(5) 0.027(3) -0.007(3) 0.006(2) 0.010(3)
C13 0.051(4) 0.062(4) 0.102(5) -0.058(4) 0.017(4) -0.007(3)
C14 0.057(4) 0.023(3) 0.128(6) 0.014(3) 0.039(4) 0.013(2)
C15 0.037(3) 0.061(3) 0.047(4) 0.018(3) 0.006(3) 0.014(2)
C16 0.032(3) 0.036(3) 0.043(3) 0.004(2) 0.009(2) -0.001(2)
C17 0.088(6) 0.078(6) 0.213(12) -0.103(7) 0.097(8) -0.066(5)
C18 0.164(8) 0.054(4) 0.036(4) -0.009(3) 0.021(5) -0.077(5)
C19 0.046(3) 0.019(2) 0.071(4) -0.005(2) -0.017(3) -0.007(2)
C20 0.072(4) 0.038(3) 0.043(4) -0.010(3) -0.017(3) -0.021(3)
C21 0.037(4) 0.046(4) 0.222(10) -0.042(6) -0.052(6) 0.002(3)
C22 0.023(2) 0.025(2) 0.037(3) -0.001(2) 0.003(2) 0.002(2)
C23 0.032(2) 0.018(2) 0.029(2) -0.002(2) 0.001(2) 0.003(2)
C24 0.037(2) 0.019(2) 0.021(2) -0.004(2) -0.004(2) 0.003(2)

loop_
_atom_site_label
_atom_site_type_symbol
_atom_site_fract_x
_atom_site_fract_y
_atom_site_fract_z
_atom_site_U_iso_or_equiv
_atom_site_thermal_displace_type
_atom_site_occupancy
_atom_site_calc_flag
_atom_site_refinement_flags
_atom_site_disorder_group
Ru1 Ru -0.15358(4) -0.93882(2) -0.11366(2) 0.02247(8) Uani 1 d . .
Ru2 Ru -0.11119(4) -1.09638(2) -0.18468(2) 0.02600(9) Uani 1 d . .
O1 O 0.0716(4) -0.9597(2) 0.0400(2) 0.0451(9) Uani 1 d . .
O2 O 0.1795(5) -1.0887(2) 0.0740(2) 0.0596(11) Uani 1 d . .
O3 O 0.0490(5) -1.2498(2) -0.0089(2) 0.0658(12) Uani 1 d . .
O4 O 0.2172(3) -1.1922(2) -0.0869(2) 0.0357(8) Uani 1 d . .
O5 O -0.1609(4) -0.9302(2) -0.2749(2) 0.0433(8) Uani 1 d . .
O6 O 0.1725(3) -0.8618(2) -0.1206(2) 0.0441(8) Uani 1 d . .
O7 O 0.2285(3) -1.0703(2) -0.2236(2) 0.0363(8) Uani 1 d . .
C1 C -0.0457(4) -1.0546(3) -0.0862(2) 0.0266(10) Uani 1 d . .
C2 C 0.0416(5) -1.0905(3) -0.0338(2) 0.0266(10) Uani 1 d . .
C3 C 0.0933(5) -1.0385(3) 0.0291(2) 0.0296(10) Uani 1 d . .
C4 C 0.2414(8) -1.0414(3) 0.1356(3) 0.081(2) Uani 1 d . .
H4A H 0.3090(37) -1.0820(9) 0.1631(12) 0.121 Uiso 1 calc R .
H4B H 0.1541(9) -1.0209(22) 0.1656(10) 0.121 Uiso 1 calc R .
H4C H 0.3030(37) -0.9895(15) 0.1197(3) 0.121 Uiso 1 calc R .
C5 C 0.1002(6) -1.1856(3) -0.0398(2) 0.0324(11) Uani 1 d . .
C6 C 0.2705(6) -1.2825(3) -0.1012(3) 0.0472(14) Uani 1 d . .
H6A H 0.3574(24) -1.2807(3) -0.1355(13) 0.071 Uiso 1 calc R .
H6B H 0.1837(11) -1.3179(6) -0.1210(15) 0.071 Uiso 1 calc R .
H6C H 0.3067(33) -1.3103(7) -0.0567(4) 0.071 Uiso 1 calc R .
C7 C -0.3091(5) -0.9131(3) -0.0161(2) 0.0329(11) Uani 1 d . .
C8 C -0.2310(5) -0.8332(3) -0.0382(3) 0.0409(14) Uani 1 d . .
C9 C -0.2883(5) -0.8099(3) -0.1088(3) 0.0368(12) Uani 1 d . .
C10 C -0.3976(5) -0.8758(3) -0.1293(2) 0.0310(11) Uani 1 d . .
C11 C -0.4105(5) -0.9403(3) -0.0724(2) 0.0264(9) Uani 1 d . .
C12 C -0.3028(6) -0.9568(4) 0.0566(3) 0.055(2) Uani 1 d . .
H12A H -0.3069(41) -1.0223(4) 0.0512(3) 0.082 Uiso 1 calc R .
H12B H -0.3926(23) -0.9366(18) 0.0852(7) 0.082 Uiso 1 calc R .
H12C H -0.2047(20) -0.9399(19) 0.0806(8) 0.082 Uiso 1 calc R .
C13 C -0.1243(6) -0.7759(3) 0.0078(3) 0.071(2) Uani 1 d . .
H13A H -0.0691(34) -0.8142(5) 0.0422(14) 0.107 Uiso 1 calc R .
H13B H -0.1874(8) -0.7313(17) 0.0335(16) 0.107 Uiso 1 calc R .
H13C H -0.0473(30) -0.7451(20) -0.0225(4) 0.107 Uiso 1 calc R .
C14 C -0.2509(6) -0.7256(3) -0.1504(4) 0.069(2) Uani 1 d . .
H14A H -0.1501(23) -0.7010(14) -0.1342(14) 0.104 Uiso 1 calc R .
H14B H -0.3341(24) -0.6810(10) -0.1427(16) 0.104 Uiso 1 calc R .
H14C H -0.2442(43) -0.7400(6) -0.2014(4) 0.104 Uiso 1 calc R .
C15 C -0.4896(5) -0.8765(3) -0.1973(3) 0.0484(14) Uani 1 d . .
H15A H -0.5794(20) -0.8356(15) -0.1931(6) 0.073 Uiso 1 calc R .
H15B H -0.5276(29) -0.9376(5) -0.2068(8) 0.073 Uiso 1 calc R .
H15C H -0.4220(11) -0.8569(19) -0.2367(4) 0.073 Uiso 1 calc R .
C16 C -0.5324(5) -1.0120(3) -0.0664(3) 0.0373(12) Uani 1 d . .
H16A H -0.5611(24) -1.0332(13) -0.1142(3) 0.056 Uiso 1 calc R .
H16B H -0.6258(14) -0.9878(6) -0.0426(14) 0.056 Uiso 1 calc R .
H16C H -0.4903(13) -1.0623(9) -0.0385(13) 0.056 Uiso 1 calc R .
C17 C -0.3367(11) -1.1713(6) -0.1657(6) 0.127(5) Uani 1 d . .
H17 H -0.4100(11) -1.1498(6) -0.1315(6) 0.152 Uiso 1 calc R .
C18 C -0.2197(11) -1.2285(4) -0.1533(4) 0.085(3) Uani 1 d . .
H18 H -0.1987(11) -1.2573(4) -0.1091(4) 0.102 Uiso 1 calc R .
C19 C -0.1335(6) -1.2392(3) -0.2153(3) 0.0454(14) Uani 1 d . .
H19 H -0.0411(6) -1.2745(3) -0.2207(3) 0.054 Uiso 1 calc R .
C20 C -0.2064(7) -1.1890(3) -0.2685(3) 0.051(2) Uani 1 d . .
H20 H -0.1746(7) -1.1838(3) -0.3170(3) 0.061 Uiso 1 calc R .
C21 C -0.3327(8) -1.1488(4) -0.2370(6) 0.102(3) Uani 1 d . .
H21 H -0.4065(8) -1.1111(4) -0.2606(6) 0.122 Uiso 1 calc R .
C22 C -0.1468(5) -0.9679(3) -0.2198(2) 0.0284(10) Uani 1 d . .
C23 C 0.0492(5) -0.8936(3) -0.1196(2) 0.0264(9) Uani 1 d . .
C24 C 0.0987(5) -1.0804(2) -0.2093(2) 0.0257(10) Uani 1 d . .

loop_
_atom_type_symbol
_atom_type_description
_atom_type_scat_dispersion_real
_atom_type_scat_dispersion_imag
_atom_type_scat_source
C C 0.0033 0.0016 'International Tables Vol C Tables 4.2.6.8 and 6.1.1.4'
H H 0.0000 0.0000 'International Tables Vol C Tables 4.2.6.8 and 6.1.1.4'
O O 0.0106 0.0060 'International Tables Vol C Tables 4.2.6.8 and 6.1.1.4'
Ru Ru -1.2594 0.8363 'International Tables Vol C Tables 4.2.6.8 and 6.1.1.4'

loop_
_geom_angle_atom_site_label_1
_geom_angle_atom_site_label_2
_geom_angle_atom_site_label_3
_geom_angle
_geom_angle_site_symmetry_1
_geom_angle_site_symmetry_3
_geom_angle_publ_flag
C23 Ru1 C1 84.4(2) . . ?
C23 Ru1 C22 89.5(2) . . ?
C1 Ru1 C22 93.1(2) . . ?
C23 Ru1 C8 93.3(2) . . ?
C1 Ru1 C8 125.3(2) . . ?
C22 Ru1 C8 141.6(2) . . ?
C23 Ru1 C9 99.6(2) . . ?
C1 Ru1 C9 162.7(2) . . ?
C22 Ru1 C9 103.7(2) . . ?
C8 Ru1 C9 38.1(2) . . ?
C23 Ru1 C7 121.6(2) . . ?
C1 Ru1 C7 101.6(2) . . ?
C22 Ru1 C7 146.3(2) . . ?
C8 Ru1 C7 36.8(2) . . ?
C9 Ru1 C7 61.9(2) . . ?
C23 Ru1 C10 133.2(2) . . ?
C1 Ru1 C10 142.35(15) . . ?
C22 Ru1 C10 89.3(2) . . ?
C8 Ru1 C10 61.5(2) . . ?
C9 Ru1 C10 36.11(15) . . ?
C7 Ru1 C10 60.8(2) . . ?
C23 Ru1 C11 154.2(2) . . ?
C1 Ru1 C11 109.56(15) . . ?
C22 Ru1 C11 110.5(2) . . ?
C8 Ru1 C11 60.9(2) . . ?
C9 Ru1 C11 60.8(2) . . ?
C7 Ru1 C11 35.96(14) . . ?
C10 Ru1 C11 36.36(14) . . ?
C23 Ru1 Ru2 99.22(13) . . ?
C1 Ru1 Ru2 47.84(12) . . ?
C22 Ru1 Ru2 48.32(11) . . ?
C8 Ru1 Ru2 164.49(13) . . ?
C9 Ru1 Ru2 145.82(14) . . ?
C7 Ru1 Ru2 127.70(11) . . ?
C10 Ru1 Ru2 114.15(11) . . ?
C11 Ru1 Ru2 106.24(11) . . ?
C24 Ru2 C1 85.6(2) . . ?
C24 Ru2 C22 86.7(2) . . ?
C1 Ru2 C22 92.7(2) . . ?
C24 Ru2 C19 98.1(2) . . ?
C1 Ru2 C19 123.8(2) . . ?
C22 Ru2 C19 143.4(2) . . ?
C24 Ru2 C20 104.6(2) . . ?
C1 Ru2 C20 158.0(2) . . ?
C22 Ru2 C20 107.2(2) . . ?
C19 Ru2 C20 36.4(2) . . ?
C24 Ru2 C17 157.3(2) . . ?
C1 Ru2 C17 104.0(3) . . ?
C22 Ru2 C17 112.9(3) . . ?
C19 Ru2 C17 59.4(2) . . ?
C20 Ru2 C17 59.8(3) . . ?
C24 Ru2 C18 124.8(3) . . ?
C1 Ru2 C18 98.2(2) . . ?
C22 Ru2 C18 147.2(3) . . ?
C19 Ru2 C18 36.1(2) . . ?
C20 Ru2 C18 59.9(2) . . ?
C17 Ru2 C18 34.4(3) . . ?
C24 Ru2 C21 137.4(3) . . ?
C1 Ru2 C21 136.9(3) . . ?
C22 Ru2 C21 93.4(2) . . ?
C19 Ru2 C21 59.0(2) . . ?
C20 Ru2 C21 35.2(2) . . ?
C17 Ru2 C21 35.6(3) . . ?
C18 Ru2 C21 58.1(3) . . ?
C24 Ru2 Ru1 97.96(11) . . ?
C1 Ru2 Ru1 47.61(12) . . ?
C22 Ru2 Ru1 48.09(12) . . ?
C19 Ru2 Ru1 160.9(2) . . ?
C20 Ru2 Ru1 145.6(2) . . ?
C17 Ru2 Ru1 103.7(2) . . ?
C18 Ru2 Ru1 124.8(2) . . ?
C21 Ru2 Ru1 113.5(2) . . ?
C3 O2 C4 115.3(3) . . ?
C5 O4 C6 115.2(4) . . ?
C2 C1 Ru1 141.0(3) . . ?
C2 C1 Ru2 134.2(3) . . ?
Ru1 C1 Ru2 84.5(2) . . ?
C1 C2 C3 122.7(4) . . ?
C1 C2 C5 120.1(4) . . ?
C3 C2 C5 117.0(4) . . ?
O1 C3 O2 121.2(4) . . ?
O1 C3 C2 126.9(4) . . ?
O2 C3 C2 111.8(3) . . ?
O3 C5 O4 122.1(4) . . ?
O3 C5 C2 126.3(4) . . ?
O4 C5 C2 111.6(4) . . ?
C11 C7 C8 107.7(4) . . ?
C11 C7 C12 124.7(4) . . ?
C8 C7 C12 127.3(5) . . ?
C11 C7 Ru1 73.1(2) . . ?
C8 C7 Ru1 68.7(2) . . ?
C12 C7 Ru1 128.9(3) . . ?
C7 C8 C9 108.0(4) . . ?
C7 C8 C13 125.7(5) . . ?
C9 C8 C13 125.8(5) . . ?
C7 C8 Ru1 74.5(2) . . ?
C9 C8 Ru1 71.8(3) . . ?
C13 C8 Ru1 125.8(3) . . ?
C10 C9 C8 107.7(4) . . ?
C10 C9 C14 125.3(5) . . ?
C8 C9 C14 126.8(5) . . ?
C10 C9 Ru1 74.2(2) . . ?
C8 C9 Ru1 70.1(2) . . ?
C14 C9 Ru1 125.7(3) . . ?
C9 C10 C11 108.3(4) . . ?
C9 C10 C15 125.7(4) . . ?
C11 C10 C15 125.9(4) . . ?
C9 C10 Ru1 69.7(2) . . ?
C11 C10 Ru1 72.7(2) . . ?
C15 C10 Ru1 125.4(3) . . ?
C7 C11 C10 108.3(4) . . ?
C7 C11 C16 124.6(4) . . ?
C10 C11 C16 125.9(4) . . ?
C7 C11 Ru1 71.0(2) . . ?
C10 C11 Ru1 71.0(2) . . ?
C16 C11 Ru1 133.4(3) . . ?
C18 C17 C21 107.9(7) . . ?
C18 C17 Ru2 73.0(4) . . ?
C21 C17 Ru2 72.8(4) . . ?
C17 C18 C19 108.8(7) . . ?
C17 C18 Ru2 72.6(4) . . ?
C19 C18 Ru2 70.3(3) . . ?
C18 C19 C20 107.8(6) . . ?
C18 C19 Ru2 73.5(3) . . ?
C20 C19 Ru2 73.1(3) . . ?
C21 C20 C19 106.0(6) . . ?
C21 C20 Ru2 73.2(4) . . ?
C19 C20 Ru2 70.5(3) . . ?
C20 C21 C17 109.4(7) . . ?
C20 C21 Ru2 71.6(3) . . ?
C17 C21 Ru2 71.5(5) . . ?
O5 C22 Ru1 138.6(3) . . ?
O5 C22 Ru2 137.8(3) . . ?
Ru1 C22 Ru2 83.6(2) . . ?
O6 C23 Ru1 176.1(4) . . ?
O7 C24 Ru2 179.1(4) . . ?

loop_
_geom_bond_atom_site_label_1
_geom_bond_atom_site_label_2
_geom_bond_distance
_geom_bond_site_symmetry_2
_geom_bond_publ_flag
Ru1 C23 1.853(4) . ?
Ru1 C1 2.018(4) . ?
Ru1 C22 2.037(4) . ?
Ru1 C8 2.214(4) . ?
Ru1 C9 2.236(4) . ?
Ru1 C7 2.289(4) . ?
Ru1 C10 2.295(4) . ?
Ru1 C11 2.317(4) . ?
Ru1 Ru2 2.7197(5) . ?
Ru2 C24 1.858(5) . ?
Ru2 C1 2.025(4) . ?
Ru2 C22 2.044(4) . ?
Ru2 C19 2.209(4) . ?
Ru2 C20 2.241(5) . ?
Ru2 C17 2.245(7) . ?
Ru2 C18 2.249(5) . ?
Ru2 C21 2.262(6) . ?
O1 C3 1.205(5) . ?
O2 C3 1.342(5) . ?
O2 C4 1.451(6) . ?
O3 C5 1.199(5) . ?
O4 C5 1.333(5) . ?
O4 C6 1.443(5) . ?
O5 C22 1.181(5) . ?
O6 C23 1.151(4) . ?
O7 C24 1.145(5) . ?
C1 C2 1.342(6) . ?
C2 C3 1.475(6) . ?
C2 C5 1.504(6) . ?
C7 C11 1.422(6) . ?
C7 C8 1.423(6) . ?
C7 C12 1.510(6) . ?
C8 C9 1.452(7) . ?
C8 C13 1.515(6) . ?
C9 C10 1.405(6) . ?
C9 C14 1.511(6) . ?
C10 C11 1.439(6) . ?
C10 C15 1.496(6) . ?
C11 C16 1.491(6) . ?
C17 C18 1.329(11) . ?
C17 C21 1.379(11) . ?
C18 C19 1.383(8) . ?
C19 C20 1.391(7) . ?
C20 C21 1.363(9) . ?
